data_4078970
loop_
_publ_author_name
'Pawley, Rebekah J.'
'Huertos, Miguel A.'
'Lloyd-Jones, Guy C.'
'Weller, Andrew S.'
'Willis, Michael C.'

_publ_section_title
;
 Intermolecular Alkyne Hydroacylation. Mechanistic Insight from the
 Isolation of the Vinyl Intermediate That Precedes Reductive Elimination
;
_journal_issue 15
_journal_name_full Organometallics
_journal_page_first 5650
_journal_paper_doi 10.1021/om300647n
_journal_volume 31
_journal_year 2012
_chemical_formula_moiety 'C44 H40 O2 P2 Rh S, C H12 B11'
_chemical_formula_sum 'C45 H52 B11 O2 P2 Rh S'
_chemical_formula_weight 940.69
_chemical_melting_point ?
_space_group_IT_number 2
_symmetry_cell_setting triclinic
_symmetry_space_group_name_Hall '-P 1'
_symmetry_space_group_name_H-M 'P -1'
_atom_sites_solution_hydrogens geom
_atom_sites_solution_primary direct
_atom_sites_solution_secondary difmap
_audit_creation_method SHELXL-97
_cell_angle_alpha 83.6939(4)
_cell_angle_beta 87.4709(4)
_cell_angle_gamma 78.2330(4)
_cell_formula_units_Z 2
_cell_length_a 10.08150(10)
_cell_length_b 12.16040(10)
_cell_length_c 19.4771(2)
_cell_measurement_reflns_used 11375
_cell_measurement_temperature 150(2)
_cell_measurement_theta_max 29.575
_cell_measurement_theta_min 5.097
_cell_volume 2322.89(4)
_computing_cell_refinement 'Denzo/Scalepack (Otwinowski & Minor 1997)'
_computing_data_collection 'Collect (Nonius BV, 1997-2000)'
_computing_data_reduction 'Denzo/Scalepack (Otwinowski & Minor 1997)'
_computing_molecular_graphics 'ORTEP3 (Farrugia, 1997)'
_computing_publication_material 'Bruker SHELXTL'
_computing_structure_refinement 'SHELXL-97 (Sheldrick, 2008)'
_computing_structure_solution 'SIR92 (Altomare et al., 1994)'
_diffrn_ambient_temperature 150(2)
_diffrn_detector_area_resol_mean 9
_diffrn_measured_fraction_theta_full 0.993
_diffrn_measured_fraction_theta_max 0.993
_diffrn_measurement_device_type KappaCCD
_diffrn_measurement_method CCD
_diffrn_radiation_monochromator graphite
_diffrn_radiation_source 'fine-focus sealed tube'
_diffrn_radiation_type MoK\a
_diffrn_radiation_wavelength 0.71073
_diffrn_reflns_av_R_equivalents 0.0210
_diffrn_reflns_av_sigmaI/netI 0.0398
_diffrn_reflns_limit_h_max 13
_diffrn_reflns_limit_h_min -13
_diffrn_reflns_limit_k_max 14
_diffrn_reflns_limit_k_min -15
_diffrn_reflns_limit_l_max 25
_diffrn_reflns_limit_l_min -25
_diffrn_reflns_number 17970
_diffrn_reflns_theta_full 27.88
_diffrn_reflns_theta_max 27.88
_diffrn_reflns_theta_min 5.15
_exptl_absorpt_coefficient_mu 0.519
_exptl_absorpt_correction_T_max 1.0
_exptl_absorpt_correction_T_min 0.940
_exptl_absorpt_correction_type multi-scan
_exptl_absorpt_process_details 'Denzo/Scalepack (Otwinowski & Minor 1997)'
_exptl_crystal_colour colourless
_exptl_crystal_density_diffrn 1.345
_exptl_crystal_density_meas ?
_exptl_crystal_density_method 'not measured'
_exptl_crystal_description block
_exptl_crystal_F_000 968
_exptl_crystal_size_max 0.26
_exptl_crystal_size_mid 0.18
_exptl_crystal_size_min 0.08
_refine_diff_density_max 0.518
_refine_diff_density_min -0.478
_refine_diff_density_rms 0.059
_refine_ls_extinction_method none
_refine_ls_goodness_of_fit_ref 1.047
_refine_ls_hydrogen_treatment mixed
_refine_ls_matrix_type full
_refine_ls_number_parameters 583
_refine_ls_number_reflns 10991
_refine_ls_number_restraints 16
_refine_ls_restrained_S_all 1.047
_refine_ls_R_factor_all 0.0358
_refine_ls_R_factor_gt 0.0294
_refine_ls_shift/su_max 0.003
_refine_ls_shift/su_mean 0.000
_refine_ls_structure_factor_coef Fsqd
_refine_ls_weighting_details 'calc w=1/[\s^2^(Fo^2^)+(0.0239P)^2^+1.3624P] where P=(Fo^2^+2Fc^2^)/3'
_refine_ls_weighting_scheme calc
_refine_ls_wR_factor_gt 0.0690
_refine_ls_wR_factor_ref 0.0720
_reflns_number_gt 9748
_reflns_number_total 10991
_reflns_threshold_expression >2sigma(I)
_cod_data_source_file om300647n_si_002.cif
_cod_data_source_block 3b
_cod_depositor_comments
;
The following automatic conversions were performed:

'_chemical_melting_point' value 'not measured' was changed to '?' -
the value is undefined or not given.

Automatic conversion script
Id: cif_fix_values 1891 2012-01-12 08:04:46Z andrius 

The following automatic conversions were performed:

'_exptl_crystal_density_meas' value 'not measured' was changed to '?'
- the value is perceived as not measured.

Automatic conversion script
Id: cif_fix_values 3008 2015-01-20 13:52:24Z robertas 
;
_cod_original_sg_symbol_H-M P-1
_cod_database_code 4078970

loop_
_symmetry_equiv_pos_as_xyz
'x, y, z'
'-x, -y, -z'

loop_
_atom_site_label
_atom_site_type_symbol
_atom_site_fract_x
_atom_site_fract_y
_atom_site_fract_z
_atom_site_U_iso_or_equiv
_atom_site_adp_type
_atom_site_occupancy
_atom_site_symmetry_multiplicity
_atom_site_calc_flag
_atom_site_refinement_flags
_atom_site_disorder_assembly
_atom_site_disorder_group
Rh1 Rh 0.779859(12) 0.074899(10) 0.799206(6) 0.01679(5) Uani 1 1 d . . .
P1 P 0.69144(4) 0.26150(3) 0.76438(2) 0.01734(9) Uani 1 1 d . . .
P2 P 0.75451(4) -0.11173(3) 0.81435(2) 0.01742(9) Uani 1 1 d . . .
S1 S 1.01052(4) 0.04583(3) 0.75430(2) 0.02146(9) Uani 1 1 d . . .
O01 O 0.81947(14) 0.07940(14) 0.94304(7) 0.0374(3) Uani 1 1 d . . .
O2 O 0.69306(12) 0.05966(9) 0.69725(6) 0.0229(3) Uani 1 1 d . . .
C1 C 0.86584(17) 0.09344(15) 0.88503(9) 0.0228(4) Uani 1 1 d . . .
C2 C 0.99934(18) 0.13210(15) 0.87425(9) 0.0242(4) Uani 1 1 d . B .
C3 C 1.0505(2) 0.17926(19) 0.93450(11) 0.0368(5) Uani 1 1 d D . .
H3A H 1.0481 0.1256 0.9764 0.044 Uiso 1 1 calc R A 1
H3B H 0.9885 0.2510 0.9429 0.044 Uiso 1 1 calc R A 1
C4 C 1.1933(5) 0.2008(6) 0.9234(3) 0.0423(14) Uani 0.591(8) 1 d PDU B 1
H4A H 1.2089 0.2539 0.9558 0.051 Uiso 0.591(8) 1 calc PR B 1
H4B H 1.2593 0.1290 0.9335 0.051 Uiso 0.591(8) 1 calc PR B 1
C5 C 1.2165(5) 0.2496(4) 0.8499(2) 0.0416(13) Uani 0.591(8) 1 d PDU B 1
H5A H 1.3087 0.2663 0.8447 0.050 Uiso 0.591(8) 1 calc PR B 1
H5B H 1.1503 0.3211 0.8393 0.050 Uiso 0.591(8) 1 calc PR B 1
C104 C 1.1611(7) 0.2442(6) 0.9082(5) 0.044(2) Uani 0.409(8) 1 d PD B 2
H10A H 1.1180 0.3157 0.8816 0.053 Uiso 0.409(8) 1 calc PR B 2
H10B H 1.2047 0.2639 0.9485 0.053 Uiso 0.409(8) 1 calc PR B 2
C105 C 1.2694(6) 0.1806(6) 0.8632(3) 0.0461(19) Uani 0.409(8) 1 d PD B 2
H10C H 1.3113 0.1069 0.8878 0.055 Uiso 0.409(8) 1 calc PR B 2
H10D H 1.3411 0.2246 0.8509 0.055 Uiso 0.409(8) 1 calc PR B 2
C6 C 1.2001(2) 0.16312(19) 0.79833(12) 0.0370(5) Uani 1 1 d D . .
H6A H 1.1993 0.1998 0.7503 0.044 Uiso 1 1 calc R B 1
H6B H 1.2775 0.0982 0.8024 0.044 Uiso 1 1 calc R B 1
C7 C 1.06968(18) 0.12237(15) 0.81445(10) 0.0247(4) Uani 1 1 d . B .
C8 C 1.0335(2) 0.12015(16) 0.67003(10) 0.0294(4) Uani 1 1 d . . .
H8A H 1.0021 0.0813 0.6343 0.044 Uiso 1 1 calc R . .
H8B H 1.1297 0.1217 0.6618 0.044 Uiso 1 1 calc R . .
H8C H 0.9810 0.1976 0.6684 0.044 Uiso 1 1 calc R . .
C10 C 0.79395(17) 0.34890(13) 0.71354(9) 0.0189(3) Uani 1 1 d . . .
C11 C 0.78519(18) 0.36983(14) 0.64208(9) 0.0223(3) Uani 1 1 d . . .
H011 H 0.7162 0.3466 0.6190 0.027 Uiso 1 1 calc R . .
C12 C 0.87731(19) 0.42478(15) 0.60433(10) 0.0270(4) Uani 1 1 d . . .
H012 H 0.8717 0.4382 0.5555 0.032 Uiso 1 1 calc R . .
C13 C 0.97707(19) 0.46000(15) 0.63781(10) 0.0283(4) Uani 1 1 d . . .
H13 H 1.0408 0.4964 0.6118 0.034 Uiso 1 1 calc R . .
C14 C 0.89402(18) 0.38606(14) 0.74728(10) 0.0240(4) Uani 1 1 d . . .
H14 H 0.9000 0.3728 0.7961 0.029 Uiso 1 1 calc R . .
C15 C 0.98424(18) 0.44222(15) 0.70943(11) 0.0284(4) Uani 1 1 d . . .
H15 H 1.0510 0.4686 0.7324 0.034 Uiso 1 1 calc R . .
C16 C 0.60058(17) 0.35363(14) 0.82598(9) 0.0210(3) Uani 1 1 d . . .
C17 C 0.55793(19) 0.30729(16) 0.88953(9) 0.0264(4) Uani 1 1 d . . .
H17 H 0.5812 0.2280 0.9017 0.032 Uiso 1 1 calc R . .
C18 C 0.4814(2) 0.37606(18) 0.93551(10) 0.0326(4) Uani 1 1 d . . .
H18 H 0.4520 0.3438 0.9787 0.039 Uiso 1 1 calc R . .
C19 C 0.4483(2) 0.49162(18) 0.91810(10) 0.0332(4) Uani 1 1 d . . .
H19 H 0.3950 0.5386 0.9491 0.040 Uiso 1 1 calc R . .
C20 C 0.4924(2) 0.53888(17) 0.85584(10) 0.0336(4) Uani 1 1 d . . .
H20 H 0.4706 0.6184 0.8445 0.040 Uiso 1 1 calc R . .
C21 C 0.5686(2) 0.47077(15) 0.80964(10) 0.0283(4) Uani 1 1 d . . .
H21 H 0.5991 0.5038 0.7669 0.034 Uiso 1 1 calc R . .
C22 C 0.56330(17) 0.24291(14) 0.70519(9) 0.0187(3) Uani 1 1 d . . .
C23 C 0.45092(17) 0.32753(15) 0.68643(9) 0.0232(4) Uani 1 1 d . . .
H23 H 0.4397 0.3987 0.7041 0.028 Uiso 1 1 calc R . .
C24 C 0.35546(18) 0.30841(16) 0.64217(10) 0.0267(4) Uani 1 1 d . . .
H24 H 0.2807 0.3670 0.6286 0.032 Uiso 1 1 calc R . .
C25 C 0.36960(18) 0.20393(16) 0.61794(9) 0.0257(4) Uani 1 1 d . . .
H25 H 0.3029 0.1909 0.5886 0.031 Uiso 1 1 calc R . .
C26 C 0.47943(18) 0.11769(15) 0.63571(9) 0.0230(4) Uani 1 1 d . . .
H26 H 0.4883 0.0457 0.6193 0.028 Uiso 1 1 calc R . .
C27 C 0.57548(17) 0.13947(13) 0.67791(8) 0.0187(3) Uani 1 1 d . . .
C28 C 0.72378(17) -0.04858(13) 0.67360(9) 0.0198(3) Uani 1 1 d . . .
C29 C 0.73849(19) -0.05914(15) 0.60346(9) 0.0254(4) Uani 1 1 d . . .
H29 H 0.7225 0.0053 0.5704 0.030 Uiso 1 1 calc R . .
C30 C 0.77736(19) -0.16700(16) 0.58317(10) 0.0288(4) Uani 1 1 d . . .
H30 H 0.7886 -0.1769 0.5354 0.035 Uiso 1 1 calc R . .
C31 C 0.79990(19) -0.26022(16) 0.63165(10) 0.0291(4) Uani 1 1 d . . .
H31 H 0.8228 -0.3338 0.6169 0.035 Uiso 1 1 calc R . .
C32 C 0.78934(18) -0.24729(15) 0.70154(10) 0.0248(4) Uani 1 1 d . . .
H32 H 0.8080 -0.3119 0.7344 0.030 Uiso 1 1 calc R . .
C33 C 0.75143(16) -0.13982(14) 0.72407(8) 0.0186(3) Uani 1 1 d . . .
C34 C 0.58887(17) -0.12368(13) 0.85195(9) 0.0196(3) Uani 1 1 d . . .
C35 C 0.48316(18) -0.13793(15) 0.81283(9) 0.0241(4) Uani 1 1 d . . .
H35 H 0.4978 -0.1481 0.7652 0.029 Uiso 1 1 calc R . .
C36 C 0.35542(19) -0.13723(16) 0.84342(10) 0.0294(4) Uani 1 1 d . . .
H36 H 0.2828 -0.1460 0.8164 0.035 Uiso 1 1 calc R . .
C37 C 0.33363(19) -0.12389(16) 0.91265(10) 0.0303(4) Uani 1 1 d . . .
H37 H 0.2467 -0.1245 0.9334 0.036 Uiso 1 1 calc R . .
C38 C 0.4393(2) -0.10953(17) 0.95189(10) 0.0317(4) Uani 1 1 d . . .
H38 H 0.4244 -0.1002 0.9996 0.038 Uiso 1 1 calc R . .
C39 C 0.56629(19) -0.10875(16) 0.92193(9) 0.0280(4) Uani 1 1 d . . .
H39 H 0.6380 -0.0981 0.9489 0.034 Uiso 1 1 calc R . .
C40 C 0.86980(18) -0.23513(14) 0.85407(9) 0.0225(4) Uani 1 1 d . . .
C41 C 1.0075(2) -0.23705(19) 0.85072(14) 0.0465(6) Uani 1 1 d . . .
H41 H 1.0399 -0.1722 0.8311 0.056 Uiso 1 1 calc R . .
C42 C 1.0985(2) -0.3328(2) 0.87579(17) 0.0628(8) Uani 1 1 d . . .
H42 H 1.1929 -0.3336 0.8727 0.075 Uiso 1 1 calc R . .
C43 C 1.0534(2) -0.42670(18) 0.90503(13) 0.0446(6) Uani 1 1 d . . .
H43 H 1.1163 -0.4920 0.9225 0.054 Uiso 1 1 calc R . .
C44 C 0.9169(2) -0.42594(17) 0.90893(12) 0.0413(5) Uani 1 1 d . . .
H44 H 0.8854 -0.4909 0.9291 0.050 Uiso 1 1 calc R . .
C45 C 0.8247(2) -0.33058(16) 0.88350(11) 0.0332(4) Uani 1 1 d . . .
H45 H 0.7304 -0.3306 0.8863 0.040 Uiso 1 1 calc R . .
C101 C 0.55957(19) 0.22551(16) 0.37407(10) 0.0268(4) Uani 1 1 d D . .
H101 H 0.4796(2) 0.20986(16) 0.35659(10) 0.032 Uiso 1 1 calc RD . .
B1 B 0.5709(2) 0.36434(18) 0.37650(11) 0.0271(4) Uani 1 1 d . . .
H1 H 0.4899 0.4386 0.3590 0.032 Uiso 1 1 calc R . .
B2 B 0.5526(2) 0.27623(19) 0.45278(11) 0.0286(4) Uani 1 1 d . . .
H2 H 0.4584 0.2929 0.4859 0.034 Uiso 1 1 calc R . .
B3 B 0.6719(2) 0.36441(17) 0.44887(11) 0.0258(4) Uani 1 1 d . . .
H3 H 0.6593 0.4390 0.4793 0.031 Uiso 1 1 calc R . .
B4 B 0.7455(2) 0.36522(18) 0.36367(11) 0.0273(4) Uani 1 1 d . . .
H4 H 0.7818 0.4408 0.3377 0.033 Uiso 1 1 calc R . .
B5 B 0.6695(2) 0.27931(18) 0.31684(11) 0.0251(4) Uani 1 1 d . . .
H5 H 0.6537 0.2980 0.2599 0.030 Uiso 1 1 calc R . .
B6 B 0.8115(2) 0.13666(19) 0.42965(12) 0.0315(5) Uani 1 1 d . . .
H6 H 0.8909 0.0614 0.4474 0.038 Uiso 1 1 calc R . .
B7 B 0.7097(2) 0.13844(18) 0.35703(11) 0.0261(4) Uani 1 1 d . . .
H7 H 0.7206 0.0641 0.3265 0.031 Uiso 1 1 calc R . .
B8 B 0.6358(2) 0.13732(18) 0.44162(11) 0.0298(5) Uani 1 1 d . . .
H8 H 0.5975 0.0623 0.4671 0.036 Uiso 1 1 calc R . .
B9 B 0.7124(2) 0.22294(18) 0.48886(11) 0.0285(4) Uani 1 1 d . . .
H9 H 0.7265 0.2043 0.5460 0.034 Uiso 1 1 calc R . .
B10 B 0.8336(2) 0.27809(19) 0.43361(12) 0.0284(4) Uani 1 1 d . . .
H10 H 0.9283 0.2962 0.4540 0.034 Uiso 1 1 calc R . .
B11 B 0.8321(2) 0.2252(2) 0.35179(12) 0.0297(5) Uani 1 1 d . . .
H11 H 0.9255 0.2081 0.3182 0.036 Uiso 1 1 calc R . .
H01 H 0.637(2) 0.0949(19) 0.8358(11) 0.038(6) Uiso 1 1 d . . .

loop_
_atom_site_aniso_label
_atom_site_aniso_U_11
_atom_site_aniso_U_22
_atom_site_aniso_U_33
_atom_site_aniso_U_23
_atom_site_aniso_U_13
_atom_site_aniso_U_12
Rh1 0.01758(7) 0.01647(7) 0.01648(7) -0.00069(5) -0.00099(5) -0.00417(5)
P1 0.0189(2) 0.01544(19) 0.0181(2) -0.00195(16) -0.00139(16) -0.00413(16)
P2 0.0178(2) 0.01678(19) 0.0174(2) 0.00112(16) -0.00081(16) -0.00414(16)
S1 0.0211(2) 0.02006(19) 0.0228(2) -0.00211(16) 0.00300(16) -0.00408(16)
O01 0.0328(7) 0.0628(10) 0.0177(6) -0.0049(6) 0.0007(6) -0.0117(7)
O2 0.0296(7) 0.0150(5) 0.0232(6) -0.0022(5) -0.0096(5) -0.0007(5)
C1 0.0205(8) 0.0259(9) 0.0209(9) -0.0026(7) -0.0018(7) -0.0020(7)
C2 0.0243(9) 0.0236(8) 0.0248(9) -0.0002(7) -0.0074(7) -0.0047(7)
C3 0.0449(12) 0.0414(12) 0.0286(10) -0.0053(9) -0.0137(9) -0.0151(10)
C4 0.039(3) 0.048(3) 0.043(3) -0.004(2) -0.023(2) -0.013(2)
C5 0.037(2) 0.048(3) 0.047(2) -0.002(2) -0.0108(18) -0.025(2)
C104 0.043(4) 0.038(4) 0.057(5) -0.005(4) -0.031(4) -0.014(3)
C105 0.031(3) 0.034(4) 0.076(5) 0.007(3) -0.021(3) -0.013(3)
C6 0.0255(10) 0.0452(12) 0.0432(12) 0.0014(10) -0.0025(9) -0.0168(9)
C7 0.0207(8) 0.0236(8) 0.0297(10) 0.0015(7) -0.0041(7) -0.0061(7)
C8 0.0332(10) 0.0284(9) 0.0251(9) -0.0010(8) 0.0071(8) -0.0052(8)
C10 0.0193(8) 0.0145(7) 0.0230(8) -0.0026(6) 0.0002(7) -0.0033(6)
C11 0.0250(9) 0.0195(8) 0.0235(9) -0.0023(7) -0.0012(7) -0.0067(7)
C12 0.0303(10) 0.0257(9) 0.0238(9) 0.0022(7) 0.0012(8) -0.0057(8)
C13 0.0239(9) 0.0216(8) 0.0380(11) 0.0037(8) 0.0021(8) -0.0058(7)
C14 0.0259(9) 0.0210(8) 0.0260(9) -0.0014(7) -0.0042(7) -0.0063(7)
C15 0.0220(9) 0.0239(9) 0.0410(11) -0.0022(8) -0.0056(8) -0.0084(7)
C16 0.0204(8) 0.0215(8) 0.0220(8) -0.0054(7) -0.0031(7) -0.0037(7)
C17 0.0275(9) 0.0269(9) 0.0251(9) -0.0046(7) -0.0007(7) -0.0054(7)
C18 0.0339(10) 0.0406(11) 0.0238(9) -0.0092(8) 0.0024(8) -0.0061(9)
C19 0.0308(10) 0.0388(11) 0.0280(10) -0.0164(9) -0.0039(8) 0.0055(8)
C20 0.0400(11) 0.0252(9) 0.0320(10) -0.0097(8) -0.0094(9) 0.0071(8)
C21 0.0346(10) 0.0244(9) 0.0245(9) -0.0036(7) -0.0033(8) -0.0012(8)
C22 0.0193(8) 0.0181(8) 0.0192(8) 0.0003(6) -0.0013(6) -0.0061(6)
C23 0.0231(9) 0.0199(8) 0.0262(9) -0.0006(7) -0.0013(7) -0.0042(7)
C24 0.0204(8) 0.0296(9) 0.0283(10) 0.0011(8) -0.0046(7) -0.0019(7)
C25 0.0225(9) 0.0362(10) 0.0213(9) -0.0017(8) -0.0030(7) -0.0126(8)
C26 0.0273(9) 0.0242(8) 0.0199(8) -0.0016(7) -0.0014(7) -0.0109(7)
C27 0.0206(8) 0.0180(7) 0.0170(8) 0.0021(6) -0.0016(6) -0.0044(6)
C28 0.0230(8) 0.0159(7) 0.0221(8) -0.0032(6) -0.0013(7) -0.0062(6)
C29 0.0334(10) 0.0239(9) 0.0198(8) -0.0011(7) -0.0008(7) -0.0087(8)
C30 0.0320(10) 0.0323(10) 0.0221(9) -0.0080(8) 0.0001(8) -0.0037(8)
C31 0.0327(10) 0.0233(9) 0.0308(10) -0.0100(8) -0.0015(8) -0.0002(8)
C32 0.0265(9) 0.0186(8) 0.0281(9) -0.0003(7) -0.0025(7) -0.0025(7)
C33 0.0172(8) 0.0197(8) 0.0196(8) -0.0021(6) 0.0008(6) -0.0055(6)
C34 0.0213(8) 0.0166(7) 0.0204(8) 0.0020(6) 0.0014(7) -0.0049(6)
C35 0.0243(9) 0.0265(9) 0.0227(9) -0.0050(7) 0.0013(7) -0.0069(7)
C36 0.0224(9) 0.0337(10) 0.0344(10) -0.0091(8) 0.0017(8) -0.0090(8)
C37 0.0263(9) 0.0312(10) 0.0342(10) -0.0042(8) 0.0095(8) -0.0093(8)
C38 0.0342(10) 0.0401(11) 0.0202(9) -0.0009(8) 0.0068(8) -0.0091(9)
C39 0.0281(9) 0.0359(10) 0.0203(9) 0.0005(8) -0.0014(7) -0.0087(8)
C40 0.0244(9) 0.0200(8) 0.0210(8) 0.0018(7) -0.0032(7) -0.0014(7)
C41 0.0260(10) 0.0328(11) 0.0753(17) 0.0212(11) -0.0089(11) -0.0055(9)
C42 0.0276(12) 0.0467(14) 0.105(2) 0.0261(15) -0.0166(13) -0.0009(10)
C43 0.0411(12) 0.0309(11) 0.0533(14) 0.0112(10) -0.0139(11) 0.0069(9)
C44 0.0512(13) 0.0231(9) 0.0451(13) 0.0118(9) -0.0041(10) -0.0043(9)
C45 0.0301(10) 0.0270(9) 0.0400(11) 0.0070(8) -0.0029(9) -0.0050(8)
C101 0.0231(9) 0.0326(10) 0.0267(9) 0.0009(8) -0.0005(7) -0.0121(8)
B1 0.0281(11) 0.0247(10) 0.0281(11) -0.0023(8) 0.0003(9) -0.0052(8)
B2 0.0346(11) 0.0312(11) 0.0233(10) -0.0041(9) 0.0021(9) -0.0146(9)
B3 0.0302(11) 0.0235(10) 0.0251(10) -0.0042(8) 0.0007(8) -0.0083(8)
B4 0.0298(11) 0.0282(10) 0.0270(11) -0.0015(9) 0.0022(9) -0.0146(9)
B5 0.0275(10) 0.0285(10) 0.0207(10) -0.0006(8) 0.0009(8) -0.0102(8)
B6 0.0351(12) 0.0272(10) 0.0319(12) -0.0069(9) -0.0123(9) -0.0008(9)
B7 0.0303(11) 0.0252(10) 0.0241(10) -0.0067(8) -0.0041(8) -0.0054(8)
B8 0.0446(13) 0.0259(10) 0.0220(10) 0.0007(8) -0.0045(9) -0.0155(9)
B9 0.0404(12) 0.0270(10) 0.0208(10) -0.0024(8) -0.0036(9) -0.0122(9)
B10 0.0252(10) 0.0318(11) 0.0308(11) -0.0090(9) -0.0030(9) -0.0083(9)
B11 0.0247(10) 0.0371(12) 0.0297(11) -0.0126(9) 0.0024(9) -0.0077(9)

loop_
_atom_type_symbol
_atom_type_description
_atom_type_scat_dispersion_real
_atom_type_scat_dispersion_imag
_atom_type_scat_source
H H 0.0000 0.0000 'International Tables Vol C Tables 4.2.6.8 and 6.1.1.4'
C C 0.0033 0.0016 'International Tables Vol C Tables 4.2.6.8 and 6.1.1.4'
P P 0.1023 0.0942 'International Tables Vol C Tables 4.2.6.8 and 6.1.1.4'
S S 0.1246 0.1234 'International Tables Vol C Tables 4.2.6.8 and 6.1.1.4'
Rh Rh -1.1178 0.9187 'International Tables Vol C Tables 4.2.6.8 and 6.1.1.4'
O O 0.0106 0.0060 'International Tables Vol C Tables 4.2.6.8 and 6.1.1.4'
B B 0.0013 0.0007 'International Tables Vol C Tables 4.2.6.8 and 6.1.1.4'

loop_
_geom_angle_atom_site_label_1
_geom_angle_atom_site_label_2
_geom_angle_atom_site_label_3
_geom_angle
C1 Rh1 O2 175.91(6)
C1 Rh1 P1 99.22(5)
O2 Rh1 P1 79.31(3)
C1 Rh1 P2 103.52(5)
O2 Rh1 P2 79.24(3)
P1 Rh1 P2 149.256(16)
C1 Rh1 S1 83.14(5)
O2 Rh1 S1 93.50(3)
P1 Rh1 S1 104.231(15)
P2 Rh1 S1 98.824(15)
C1 Rh1 H01 90.7(8)
O2 Rh1 H01 92.6(8)
P1 Rh1 H01 76.9(8)
P2 Rh1 H01 82.4(8)
S1 Rh1 H01 173.8(8)
C10 P1 C16 103.88(8)
C10 P1 C22 105.10(8)
C16 P1 C22 105.65(8)
C10 P1 Rh1 120.60(5)
C16 P1 Rh1 120.30(6)
C22 P1 Rh1 99.24(5)
C34 P2 C40 104.54(8)
C34 P2 C33 106.38(8)
C40 P2 C33 103.64(8)
C34 P2 Rh1 111.32(5)
C40 P2 Rh1 128.71(6)
C33 P2 Rh1 100.07(5)
C7 S1 C8 105.80(9)
C7 S1 Rh1 95.29(6)
C8 S1 Rh1 115.16(7)
C27 O2 C28 122.49(13)
C27 O2 Rh1 116.13(9)
C28 O2 Rh1 116.15(10)
O01 C1 C2 119.58(16)
O01 C1 Rh1 125.84(14)
C2 C1 Rh1 114.55(12)
C7 C2 C1 121.05(16)
C7 C2 C3 122.03(17)
C1 C2 C3 116.90(16)
C2 C3 C4 113.7(3)
C2 C3 C104 109.0(4)
C4 C3 C104 23.2(2)
C2 C3 H3A 108.8
C4 C3 H3A 108.8
C104 C3 H3A 129.5
C2 C3 H3B 108.8
C4 C3 H3B 108.8
C104 C3 H3B 90.3
H3A C3 H3B 107.7
C5 C4 C3 111.4(4)
C5 C4 H4A 109.3
C3 C4 H4A 109.3
C5 C4 H4B 109.3
C3 C4 H4B 109.3
H4A C4 H4B 108.0
C4 C5 C6 109.8(4)
C4 C5 H5A 109.7
C6 C5 H5A 109.7
C4 C5 H5B 109.7
C6 C5 H5B 109.7
H5A C5 H5B 108.2
C105 C104 C3 114.4(5)
C105 C104 H10A 108.7
C3 C104 H10A 108.7
C105 C104 H10B 108.7
C3 C104 H10B 108.7
H10A C104 H10B 107.6
C104 C105 C6 106.8(5)
C104 C105 H10C 110.4
C6 C105 H10C 110.4
C104 C105 H10D 110.4
C6 C105 H10D 110.4
H10C C105 H10D 108.6
C7 C6 C105 112.5(3)
C7 C6 C5 109.7(2)
C105 C6 C5 34.4(2)
C7 C6 H6A 109.7
C105 C6 H6A 132.3
C5 C6 H6A 109.7
C7 C6 H6B 109.7
C105 C6 H6B 77.1
C5 C6 H6B 109.7
H6A C6 H6B 108.2
C2 C7 C6 124.48(18)
C2 C7 S1 116.58(14)
C6 C7 S1 118.72(14)
S1 C8 H8A 109.5
S1 C8 H8B 109.5
H8A C8 H8B 109.5
S1 C8 H8C 109.5
H8A C8 H8C 109.5
H8B C8 H8C 109.5
C11 C10 C14 119.51(16)
C11 C10 P1 122.07(13)
C14 C10 P1 118.09(13)
C10 C11 C12 120.13(17)
C10 C11 H011 119.9
C12 C11 H011 119.9
C13 C12 C11 120.13(18)
C13 C12 H012 119.9
C11 C12 H012 119.9
C12 C13 C15 120.13(17)
C12 C13 H13 119.9
C15 C13 H13 119.9
C15 C14 C10 120.04(17)
C15 C14 H14 120.0
C10 C14 H14 120.0
C14 C15 C13 120.03(17)
C14 C15 H15 120.0
C13 C15 H15 120.0
C17 C16 C21 119.05(16)
C17 C16 P1 119.86(13)
C21 C16 P1 121.06(13)
C16 C17 C18 120.55(18)
C16 C17 H17 119.7
C18 C17 H17 119.7
C19 C18 C17 119.77(19)
C19 C18 H18 120.1
C17 C18 H18 120.1
C20 C19 C18 120.24(17)
C20 C19 H19 119.9
C18 C19 H19 119.9
C19 C20 C21 120.31(18)
C19 C20 H20 119.8
C21 C20 H20 119.8
C20 C21 C16 120.06(18)
C20 C21 H21 120.0
C16 C21 H21 120.0
C23 C22 C27 117.66(16)
C23 C22 P1 122.88(13)
C27 C22 P1 119.45(12)
C24 C23 C22 120.57(16)
C24 C23 H23 119.7
C22 C23 H23 119.7
C25 C24 C23 119.80(17)
C25 C24 H24 120.1
C23 C24 H24 120.1
C24 C25 C26 121.24(17)
C24 C25 H25 119.4
C26 C25 H25 119.4
C27 C26 C25 118.09(16)
C27 C26 H26 121.0
C25 C26 H26 121.0
C26 C27 C22 122.57(16)
C26 C27 O2 122.91(15)
C22 C27 O2 114.52(14)
C29 C28 C33 123.31(15)
C29 C28 O2 120.02(15)
C33 C28 O2 116.33(15)
C28 C29 C30 117.72(17)
C28 C29 H29 121.1
C30 C29 H29 121.1
C31 C30 C29 120.70(17)
C31 C30 H30 119.7
C29 C30 H30 119.7
C30 C31 C32 120.51(17)
C30 C31 H31 119.7
C32 C31 H31 119.7
C31 C32 C33 120.45(17)
C31 C32 H32 119.8
C33 C32 H32 119.8
C28 C33 C32 117.19(16)
C28 C33 P2 118.54(12)
C32 C33 P2 123.91(13)
C35 C34 C39 119.58(16)
C35 C34 P2 122.53(13)
C39 C34 P2 117.69(13)
C34 C35 C36 119.92(17)
C34 C35 H35 120.0
C36 C35 H35 120.0
C37 C36 C35 120.47(18)
C37 C36 H36 119.8
C35 C36 H36 119.8
C36 C37 C38 119.69(17)
C36 C37 H37 120.2
C38 C37 H37 120.2
C39 C38 C37 120.40(17)
C39 C38 H38 119.8
C37 C38 H38 119.8
C38 C39 C34 119.93(18)
C38 C39 H39 120.0
C34 C39 H39 120.0
C41 C40 C45 118.79(17)
C41 C40 P2 119.00(14)
C45 C40 P2 122.06(14)
C40 C41 C42 120.4(2)
C40 C41 H41 119.8
C42 C41 H41 119.8
C43 C42 C41 120.6(2)
C43 C42 H42 119.7
C41 C42 H42 119.7
C42 C43 C44 119.7(2)
C42 C43 H43 120.1
C44 C43 H43 120.1
C43 C44 C45 120.2(2)
C43 C44 H44 119.9
C45 C44 H44 119.9
C44 C45 C40 120.30(19)
C44 C45 H45 119.9
C40 C45 H45 119.9
B7 C101 B8 62.82(13)
B7 C101 B2 113.50(15)
B8 C101 B2 61.97(13)
B7 C101 B5 62.79(12)
B8 C101 B5 114.34(15)
B2 C101 B5 112.97(14)
B7 C101 B1 114.16(14)
B8 C101 B1 113.54(15)
B2 C101 B1 61.75(12)
B5 C101 B1 62.30(12)
B7 C101 H101 117.8
B8 C101 H101 118.0
B2 C101 H101 119.1
B5 C101 H101 118.2
B1 C101 H101 118.4
C101 B1 B2 58.75(11)
C101 B1 B4 104.65(14)
B2 B1 B4 107.64(16)
C101 B1 B5 58.55(11)
B2 B1 B5 107.47(15)
B4 B1 B5 59.67(12)
C101 B1 B3 105.30(15)
B2 B1 B3 59.77(12)
B4 B1 B3 60.57(12)
B5 B1 B3 108.35(15)
C101 B1 H1 124.6
B2 B1 H1 121.9
B4 B1 H1 122.4
B5 B1 H1 121.7
B3 B1 H1 121.8
C101 B2 B9 105.91(15)
C101 B2 B8 59.01(12)
B9 B2 B8 60.43(13)
C101 B2 B1 59.50(12)
B9 B2 B1 109.39(15)
B8 B2 B1 109.24(15)
C101 B2 B3 106.49(14)
B9 B2 B3 60.94(12)
B8 B2 B3 109.67(16)
B1 B2 B3 60.56(12)
C101 B2 H2 124.0
B9 B2 H2 121.6
B8 B2 H2 120.8
B1 B2 H2 120.7
B3 B2 H2 121.2
B2 B3 B1 59.67(12)
B2 B3 B10 106.84(15)
B1 B3 B10 107.44(14)
B2 B3 B9 59.37(12)
B1 B3 B9 107.43(14)
B10 B3 B9 59.83(12)
B2 B3 B4 106.76(15)
B1 B3 B4 59.55(12)
B10 B3 B4 59.87(12)
B9 B3 B4 107.45(15)
B2 B3 H3 122.6
B1 B3 H3 122.0
B10 B3 H3 122.1
B9 B3 H3 122.0
B4 B3 H3 122.2
B5 B4 B1 60.32(12)
B5 B4 B10 108.03(15)
B1 B4 B10 107.74(15)
B5 B4 B11 60.02(12)
B1 B4 B11 108.23(14)
B10 B4 B11 60.10(12)
B5 B4 B3 108.32(14)
B1 B4 B3 59.89(12)
B10 B4 B3 59.92(12)
B11 B4 B3 108.25(15)
B5 B4 H4 121.5
B1 B4 H4 121.7
B10 B4 H4 121.9
B11 B4 H4 121.5
B3 B4 H4 121.6
C101 B5 B4 105.37(14)
C101 B5 B11 104.91(15)
B4 B5 B11 60.53(12)
C101 B5 B1 59.15(11)
B4 B5 B1 60.01(12)
B11 B5 B1 108.38(15)
C101 B5 B7 58.42(11)
B4 B5 B7 108.32(15)
B11 B5 B7 59.90(12)
B1 B5 B7 108.00(14)
C101 B5 H5 124.5
B4 B5 H5 121.9
B11 B5 H5 122.1
B1 B5 H5 121.3
B7 B5 H5 121.6
B8 B6 B9 59.68(13)
B8 B6 B7 60.03(12)
B9 B6 B7 107.60(15)
B8 B6 B10 107.30(15)
B9 B6 B10 59.78(12)
B7 B6 B10 107.25(15)
B8 B6 B11 107.49(15)
B9 B6 B11 107.59(15)
B7 B6 B11 59.55(12)
B10 B6 B11 59.80(12)
B8 B6 H6 122.0
B9 B6 H6 121.9
B7 B6 H6 122.0
B10 B6 H6 122.2
B11 B6 H6 122.0
C101 B7 B11 105.22(14)
C101 B7 B8 58.71(12)
B11 B7 B8 108.13(15)
C101 B7 B5 58.80(11)
B11 B7 B5 59.92(12)
B8 B7 B5 107.73(14)
C101 B7 B6 105.19(14)
B11 B7 B6 60.54(13)
B8 B7 B6 59.84(13)
B5 B7 B6 108.28(15)
C101 B7 H7 124.4
B11 B7 H7 122.0
B8 B7 H7 121.7
B5 B7 H7 121.6
B6 B7 H7 122.0
C101 B8 B2 59.02(12)
C101 B8 B9 105.36(15)
B2 B8 B9 59.72(13)
C101 B8 B6 105.24(15)
B2 B8 B6 107.85(15)
B9 B8 B6 60.29(12)
C101 B8 B7 58.47(11)
B2 B8 B7 107.55(15)
B9 B8 B7 108.17(15)
B6 B8 B7 60.14(13)
C101 B8 H8 124.3
B2 B8 H8 121.8
B9 B8 H8 122.1
B6 B8 H8 122.1
B7 B8 H8 121.7
B2 B9 B8 59.86(13)
B2 B9 B10 107.26(15)
B8 B9 B10 108.05(15)
B2 B9 B6 107.75(15)
B8 B9 B6 60.02(13)
B10 B9 B6 60.39(13)
B2 B9 B3 59.69(12)
B8 B9 B3 108.22(15)
B10 B9 B3 60.05(12)
B6 B9 B3 108.72(15)
B2 B9 H9 122.3
B8 B9 H9 121.6
B10 B9 H9 121.8
B6 B9 H9 121.4
B3 B9 H9 121.4
B9 B10 B4 107.95(15)
B9 B10 B3 60.12(12)
B4 B10 B3 60.21(12)
B9 B10 B11 107.92(15)
B4 B10 B11 59.99(13)
B3 B10 B11 108.41(15)
B9 B10 B6 59.83(13)
B4 B10 B6 108.12(15)
B3 B10 B6 108.33(15)
B11 B10 B6 60.15(13)
B9 B10 H10 121.9
B4 B10 H10 121.7
B3 B10 H10 121.4
B11 B10 H10 121.6
B6 B10 H10 121.6
B7 B11 B5 60.18(12)
B7 B11 B4 107.68(15)
B5 B11 B4 59.45(12)
B7 B11 B10 107.74(15)
B5 B11 B10 107.43(15)
B4 B11 B10 59.91(12)
B7 B11 B6 59.91(12)
B5 B11 B6 107.98(15)
B4 B11 B6 107.98(15)
B10 B11 B6 60.05(12)
B7 B11 H11 121.8
B5 B11 H11 122.0
B4 B11 H11 122.0
B10 B11 H11 121.9
B6 B11 H11 121.6

loop_
_geom_bond_atom_site_label_1
_geom_bond_atom_site_label_2
_geom_bond_distance
Rh1 C1 1.9714(18)
Rh1 O2 2.2459(12)
Rh1 P1 2.3009(4)
Rh1 P2 2.3207(4)
Rh1 S1 2.4189(4)
Rh1 H01 1.56(2)
P1 C10 1.8179(17)
P1 C16 1.8203(17)
P1 C22 1.8323(17)
P2 C34 1.8203(17)
P2 C40 1.8205(17)
P2 C33 1.8306(17)
S1 C7 1.7670(19)
S1 C8 1.8137(19)
O01 C1 1.212(2)
O2 C27 1.407(2)
O2 C28 1.4124(19)
C1 C2 1.513(2)
C2 C7 1.340(3)
C2 C3 1.515(3)
C3 C4 1.517(5)
C3 C104 1.533(6)
C3 H3A 0.9900
C3 H3B 0.9900
C4 C5 1.515(6)
C4 H4A 0.9900
C4 H4B 0.9900
C5 C6 1.569(4)
C5 H5A 0.9900
C5 H5B 0.9900
C104 C105 1.510(7)
C104 H10A 0.9900
C104 H10B 0.9900
C105 C6 1.526(6)
C105 H10C 0.9900
C105 H10D 0.9900
C6 C7 1.506(3)
C6 H6A 0.9900
C6 H6B 0.9900
C8 H8A 0.9800
C8 H8B 0.9800
C8 H8C 0.9800
C10 C11 1.391(2)
C10 C14 1.401(2)
C11 C12 1.391(2)
C11 H011 0.9500
C12 C13 1.384(3)
C12 H012 0.9500
C13 C15 1.391(3)
C13 H13 0.9500
C14 C15 1.386(3)
C14 H14 0.9500
C15 H15 0.9500
C16 C17 1.390(2)
C16 C21 1.399(2)
C17 C18 1.392(3)
C17 H17 0.9500
C18 C19 1.384(3)
C18 H18 0.9500
C19 C20 1.379(3)
C19 H19 0.9500
C20 C21 1.389(3)
C20 H20 0.9500
C21 H21 0.9500
C22 C23 1.398(2)
C22 C27 1.399(2)
C23 C24 1.390(3)
C23 H23 0.9500
C24 C25 1.382(3)
C24 H24 0.9500
C25 C26 1.388(3)
C25 H25 0.9500
C26 C27 1.381(2)
C26 H26 0.9500
C28 C29 1.385(2)
C28 C33 1.390(2)
C29 C30 1.386(3)
C29 H29 0.9500
C30 C31 1.381(3)
C30 H30 0.9500
C31 C32 1.385(3)
C31 H31 0.9500
C32 C33 1.398(2)
C32 H32 0.9500
C34 C35 1.387(2)
C34 C39 1.397(2)
C35 C36 1.394(2)
C35 H35 0.9500
C36 C37 1.378(3)
C36 H36 0.9500
C37 C38 1.388(3)
C37 H37 0.9500
C38 C39 1.385(3)
C38 H38 0.9500
C39 H39 0.9500
C40 C41 1.383(3)
C40 C45 1.389(3)
C41 C42 1.384(3)
C41 H41 0.9500
C42 C43 1.371(3)
C42 H42 0.9500
C43 C44 1.373(3)
C43 H43 0.9500
C44 C45 1.389(3)
C44 H44 0.9500
C45 H45 0.9500
C101 B7 1.703(3)
C101 B8 1.708(3)
C101 B2 1.708(3)
C101 B5 1.710(3)
C101 B1 1.721(3)
C101 H101 0.9502
B1 B2 1.759(3)
B1 B4 1.769(3)
B1 B5 1.775(3)
B1 B3 1.775(3)
B1 H1 1.1200
B2 B9 1.756(3)
B2 B8 1.758(3)
B2 B3 1.761(3)
B2 H2 1.1200
B3 B10 1.782(3)
B3 B9 1.783(3)
B3 B4 1.787(3)
B3 H3 1.1200
B4 B5 1.763(3)
B4 B10 1.781(3)
B4 B11 1.783(3)
B4 H4 1.1200
B5 B11 1.774(3)
B5 B7 1.778(3)
B5 H5 1.1200
B6 B8 1.774(3)
B6 B9 1.779(3)
B6 B7 1.780(3)
B6 B10 1.789(3)
B6 B11 1.791(3)
B6 H6 1.1200
B7 B11 1.773(3)
B7 B8 1.778(3)
B7 H7 1.1200
B8 B9 1.768(3)
B8 H8 1.1200
B9 B10 1.778(3)
B9 H9 1.1200
B10 B11 1.785(3)
B10 H10 1.1200
B11 H11 1.1200

loop_
_geom_torsion_atom_site_label_1
_geom_torsion_atom_site_label_2
_geom_torsion_atom_site_label_3
_geom_torsion_atom_site_label_4
_geom_torsion
C1 Rh1 P1 C10 85.92(8)
O2 Rh1 P1 C10 -90.21(7)
P2 Rh1 P1 C10 -136.67(7)
S1 Rh1 P1 C10 0.72(7)
C1 Rh1 P1 C16 -46.02(8)
O2 Rh1 P1 C16 137.85(7)
P2 Rh1 P1 C16 91.39(7)
S1 Rh1 P1 C16 -131.22(7)
C1 Rh1 P1 C22 -160.33(7)
O2 Rh1 P1 C22 23.54(6)
P2 Rh1 P1 C22 -22.91(6)
S1 Rh1 P1 C22 114.48(5)
C1 Rh1 P2 C34 92.77(8)
O2 Rh1 P2 C34 -90.30(7)
P1 Rh1 P2 C34 -43.83(7)
S1 Rh1 P2 C34 177.78(6)
C1 Rh1 P2 C40 -38.39(9)
O2 Rh1 P2 C40 138.54(8)
P1 Rh1 P2 C40 -175.00(7)
S1 Rh1 P2 C40 46.62(8)
C1 Rh1 P2 C33 -155.09(7)
O2 Rh1 P2 C33 21.84(6)
P1 Rh1 P2 C33 68.30(6)
S1 Rh1 P2 C33 -70.08(5)
C1 Rh1 S1 C7 -24.75(8)
O2 Rh1 S1 C7 152.91(7)
P1 Rh1 S1 C7 73.06(6)
P2 Rh1 S1 C7 -127.44(6)
C1 Rh1 S1 C8 -134.96(9)
O2 Rh1 S1 C8 42.70(8)
P1 Rh1 S1 C8 -37.15(7)
P2 Rh1 S1 C8 122.35(7)
C1 Rh1 O2 C27 -101.7(8)
P1 Rh1 O2 C27 -32.47(10)
P2 Rh1 O2 C27 125.37(11)
S1 Rh1 O2 C27 -136.30(10)
C1 Rh1 O2 C28 103.2(8)
P1 Rh1 O2 C28 172.39(11)
P2 Rh1 O2 C28 -29.76(10)
S1 Rh1 O2 C28 68.56(11)
O2 Rh1 C1 O01 168.8(7)
P1 Rh1 C1 O01 100.26(17)
P2 Rh1 C1 O01 -58.90(17)
S1 Rh1 C1 O01 -156.37(17)
O2 Rh1 C1 C2 -9.3(9)
P1 Rh1 C1 C2 -77.82(12)
P2 Rh1 C1 C2 123.02(12)
S1 Rh1 C1 C2 25.55(12)
O01 C1 C2 C7 163.60(18)
Rh1 C1 C2 C7 -18.2(2)
O01 C1 C2 C3 -15.0(3)
Rh1 C1 C2 C3 163.23(14)
C7 C2 C3 C4 -6.7(4)
C1 C2 C3 C4 171.9(3)
C7 C2 C3 C104 17.7(4)
C1 C2 C3 C104 -163.7(3)
C2 C3 C4 C5 39.9(6)
C104 C3 C4 C5 -43.1(9)
C3 C4 C5 C6 -62.1(6)
C2 C3 C104 C105 -49.1(7)
C4 C3 C104 C105 56.9(9)
C3 C104 C105 C6 64.3(8)
C104 C105 C6 C7 -46.1(6)
C104 C105 C6 C5 46.2(5)
C4 C5 C6 C7 49.6(4)
C4 C5 C6 C105 -51.8(5)
C1 C2 C7 C6 177.28(17)
C3 C2 C7 C6 -4.2(3)
C1 C2 C7 S1 -8.2(2)
C3 C2 C7 S1 170.31(15)
C105 C6 C7 C2 19.2(4)
C5 C6 C7 C2 -17.6(3)
C105 C6 C7 S1 -155.2(3)
C5 C6 C7 S1 167.9(2)
C8 S1 C7 C2 141.62(15)
Rh1 S1 C7 C2 23.59(15)
C8 S1 C7 C6 -43.52(17)
Rh1 S1 C7 C6 -161.55(14)
C16 P1 C10 C11 -123.04(14)
C22 P1 C10 C11 -12.29(16)
Rh1 P1 C10 C11 98.38(14)
C16 P1 C10 C14 63.58(14)
C22 P1 C10 C14 174.34(13)
Rh1 P1 C10 C14 -75.00(14)
C14 C10 C11 C12 1.6(2)
P1 C10 C11 C12 -171.69(13)
C10 C11 C12 C13 -0.8(3)
C11 C12 C13 C15 -1.0(3)
C11 C10 C14 C15 -0.6(2)
P1 C10 C14 C15 172.90(13)
C10 C14 C15 C13 -1.1(3)
C12 C13 C15 C14 2.0(3)
C10 P1 C16 C17 -153.12(14)
C22 P1 C16 C17 96.53(15)
Rh1 P1 C16 C17 -14.38(17)
C10 P1 C16 C21 29.03(17)
C22 P1 C16 C21 -81.32(16)
Rh1 P1 C16 C21 167.77(13)
C21 C16 C17 C18 1.7(3)
P1 C16 C17 C18 -176.16(15)
C16 C17 C18 C19 -0.5(3)
C17 C18 C19 C20 -0.9(3)
C18 C19 C20 C21 1.0(3)
C19 C20 C21 C16 0.3(3)
C17 C16 C21 C20 -1.6(3)
P1 C16 C21 C20 176.24(15)
C10 P1 C22 C23 -76.15(15)
C16 P1 C22 C23 33.34(16)
Rh1 P1 C22 C23 158.54(13)
C10 P1 C22 C27 104.95(14)
C16 P1 C22 C27 -145.57(13)
Rh1 P1 C22 C27 -20.37(14)
C27 C22 C23 C24 0.0(2)
P1 C22 C23 C24 -178.96(13)
C22 C23 C24 C25 1.8(3)
C23 C24 C25 C26 -1.5(3)
C24 C25 C26 C27 -0.6(3)
C25 C26 C27 C22 2.5(3)
C25 C26 C27 O2 -177.78(15)
C23 C22 C27 C26 -2.2(2)
P1 C22 C27 C26 176.81(13)
C23 C22 C27 O2 178.09(14)
P1 C22 C27 O2 -2.94(19)
C28 O2 C27 C26 1.5(2)
Rh1 O2 C27 C26 -151.91(13)
C28 O2 C27 C22 -178.74(14)
Rh1 O2 C27 C22 27.84(17)
C27 O2 C28 C29 59.3(2)
Rh1 O2 C28 C29 -147.30(14)
C27 O2 C28 C33 -127.18(16)
Rh1 O2 C28 C33 26.24(18)
C33 C28 C29 C30 2.8(3)
O2 C28 C29 C30 175.84(16)
C28 C29 C30 C31 0.2(3)
C29 C30 C31 C32 -2.6(3)
C30 C31 C32 C33 2.1(3)
C29 C28 C33 C32 -3.3(3)
O2 C28 C33 C32 -176.57(14)
C29 C28 C33 P2 170.10(14)
O2 C28 C33 P2 -3.2(2)
C31 C32 C33 C28 0.8(3)
C31 C32 C33 P2 -172.19(14)
C34 P2 C33 C28 97.42(14)
C40 P2 C33 C28 -152.66(14)
Rh1 P2 C33 C28 -18.50(14)
C34 P2 C33 C32 -89.68(16)
C40 P2 C33 C32 20.23(16)
Rh1 P2 C33 C32 154.40(14)
C40 P2 C34 C35 -116.12(15)
C33 P2 C34 C35 -6.84(16)
Rh1 P2 C34 C35 101.25(14)
C40 P2 C34 C39 69.05(15)
C33 P2 C34 C39 178.32(13)
Rh1 P2 C34 C39 -73.59(14)
C39 C34 C35 C36 0.0(3)
P2 C34 C35 C36 -174.72(14)
C34 C35 C36 C37 -0.8(3)
C35 C36 C37 C38 0.9(3)
C36 C37 C38 C39 -0.1(3)
C37 C38 C39 C34 -0.7(3)
C35 C34 C39 C38 0.7(3)
P2 C34 C39 C38 175.72(15)
C34 P2 C40 C41 -163.31(18)
C33 P2 C40 C41 85.42(19)
Rh1 P2 C40 C41 -29.7(2)
C34 P2 C40 C45 21.18(18)
C33 P2 C40 C45 -90.09(17)
Rh1 P2 C40 C45 154.75(13)
C45 C40 C41 C42 0.5(4)
P2 C40 C41 C42 -175.1(2)
C40 C41 C42 C43 -0.8(5)
C41 C42 C43 C44 0.5(5)
C42 C43 C44 C45 -0.1(4)
C43 C44 C45 C40 -0.2(3)
C41 C40 C45 C44 -0.1(3)
P2 C40 C45 C44 175.45(17)
B7 C101 B1 B2 -104.78(17)
B8 C101 B1 B2 -35.30(15)
B5 C101 B1 B2 -141.50(16)
B7 C101 B1 B4 -2.8(2)
B8 C101 B1 B4 66.70(18)
B2 C101 B1 B4 102.00(16)
B5 C101 B1 B4 -39.50(14)
B7 C101 B1 B5 36.72(15)
B8 C101 B1 B5 106.19(17)
B2 C101 B1 B5 141.50(16)
B7 C101 B1 B3 -65.71(18)
B8 C101 B1 B3 3.77(19)
B2 C101 B1 B3 39.07(14)
B5 C101 B1 B3 -102.43(15)
B7 C101 B2 B9 2.4(2)
B8 C101 B2 B9 39.66(14)
B5 C101 B2 B9 -66.68(19)
B1 C101 B2 B9 -103.46(16)
B7 C101 B2 B8 -37.28(15)
B5 C101 B2 B8 -106.34(17)
B1 C101 B2 B8 -143.12(16)
B7 C101 B2 B1 105.84(16)
B8 C101 B2 B1 143.12(16)
B5 C101 B2 B1 36.77(15)
B7 C101 B2 B3 66.12(19)
B8 C101 B2 B3 103.40(17)
B5 C101 B2 B3 -2.9(2)
B1 C101 B2 B3 -39.72(14)
B4 B1 B2 C101 -96.74(15)
B5 B1 B2 C101 -33.83(14)
B3 B1 B2 C101 -135.29(15)
C101 B1 B2 B9 97.47(16)
B4 B1 B2 B9 0.7(2)
B5 B1 B2 B9 63.63(19)
B3 B1 B2 B9 -37.82(14)
C101 B1 B2 B8 33.02(14)
B4 B1 B2 B8 -63.72(19)
B5 B1 B2 B8 -0.8(2)
B3 B1 B2 B8 -102.26(17)
C101 B1 B2 B3 135.29(15)
B4 B1 B2 B3 38.55(14)
B5 B1 B2 B3 101.45(16)
C101 B2 B3 B1 39.21(14)
B9 B2 B3 B1 138.57(15)
B8 B2 B3 B1 101.54(16)
C101 B2 B3 B10 -61.49(19)
B9 B2 B3 B10 37.87(14)
B8 B2 B3 B10 0.8(2)
B1 B2 B3 B10 -100.70(16)
C101 B2 B3 B9 -99.36(16)
B8 B2 B3 B9 -37.03(15)
B1 B2 B3 B9 -138.57(15)
C101 B2 B3 B4 1.3(2)
B9 B2 B3 B4 100.70(16)
B8 B2 B3 B4 63.67(19)
B1 B2 B3 B4 -37.87(14)
C101 B1 B3 B2 -38.58(13)
B4 B1 B3 B2 -137.01(16)
B5 B1 B3 B2 -99.95(16)
C101 B1 B3 B10 61.09(17)
B2 B1 B3 B10 99.67(16)
B4 B1 B3 B10 -37.34(14)
B5 B1 B3 B10 -0.28(19)
C101 B1 B3 B9 -1.94(18)
B2 B1 B3 B9 36.64(14)
B4 B1 B3 B9 -100.37(16)
B5 B1 B3 B9 -63.31(18)
C101 B1 B3 B4 98.43(15)
B2 B1 B3 B4 137.01(16)
B5 B1 B3 B4 37.06(14)
C101 B1 B4 B5 38.95(13)
B2 B1 B4 B5 100.30(16)
B3 B1 B4 B5 138.49(15)
C101 B1 B4 B10 -62.10(18)
B2 B1 B4 B10 -0.75(19)
B5 B1 B4 B10 -101.05(16)
B3 B1 B4 B10 37.44(14)
C101 B1 B4 B11 1.43(19)
B2 B1 B4 B11 62.78(19)
B5 B1 B4 B11 -37.52(14)
B3 B1 B4 B11 100.97(16)
C101 B1 B4 B3 -99.53(15)
B2 B1 B4 B3 -38.19(14)
B5 B1 B4 B3 -138.49(15)
B2 B3 B4 B5 0.6(2)
B1 B3 B4 B5 -37.34(14)
B10 B3 B4 B5 100.66(16)
B9 B3 B4 B5 62.99(19)
B2 B3 B4 B1 37.92(14)
B10 B3 B4 B1 138.00(15)
B9 B3 B4 B1 100.34(16)
B2 B3 B4 B10 -100.08(16)
B1 B3 B4 B10 -138.00(15)
B9 B3 B4 B10 -37.67(14)
B2 B3 B4 B11 -63.00(19)
B1 B3 B4 B11 -100.92(16)
B10 B3 B4 B11 37.08(14)
B9 B3 B4 B11 -0.6(2)
B7 C101 B5 B4 -102.34(16)
B8 C101 B5 B4 -65.11(19)
B2 C101 B5 B4 3.3(2)
B1 C101 B5 B4 39.82(14)
B7 C101 B5 B11 -39.39(13)
B8 C101 B5 B11 -2.2(2)
B2 C101 B5 B11 66.22(19)
B1 C101 B5 B11 102.77(16)
B7 C101 B5 B1 -142.16(15)
B8 C101 B5 B1 -104.93(17)
B2 C101 B5 B1 -36.56(15)
B8 C101 B5 B7 37.23(15)
B2 C101 B5 B7 105.61(17)
B1 C101 B5 B7 142.16(15)
B1 B4 B5 C101 -39.41(14)
B10 B4 B5 C101 61.16(18)
B11 B4 B5 C101 98.69(16)
B3 B4 B5 C101 -2.3(2)
B1 B4 B5 B11 -138.10(16)
B10 B4 B5 B11 -37.53(14)
B3 B4 B5 B11 -100.95(17)
B10 B4 B5 B1 100.57(16)
B11 B4 B5 B1 138.10(15)
B3 B4 B5 B1 37.15(14)
B1 B4 B5 B7 -100.65(16)
B10 B4 B5 B7 -0.08(19)
B11 B4 B5 B7 37.45(14)
B3 B4 B5 B7 -63.49(18)
B2 B1 B5 C101 33.92(14)
B4 B1 B5 C101 134.52(16)
B3 B1 B5 C101 97.07(16)
C101 B1 B5 B4 -134.52(16)
B2 B1 B5 B4 -100.61(17)
B3 B1 B5 B4 -37.46(14)
C101 B1 B5 B11 -96.74(16)
B2 B1 B5 B11 -62.82(18)
B4 B1 B5 B11 37.79(14)
B3 B1 B5 B11 0.33(19)
C101 B1 B5 B7 -33.33(14)
B2 B1 B5 B7 0.6(2)
B4 B1 B5 B7 101.19(16)
B3 B1 B5 B7 63.74(18)
B8 C101 B7 B11 -102.24(16)
B2 C101 B7 B11 -65.30(18)
B5 C101 B7 B11 39.47(14)
B1 C101 B7 B11 2.9(2)
B2 C101 B7 B8 36.94(14)
B5 C101 B7 B8 141.71(15)
B1 C101 B7 B8 105.18(17)
B8 C101 B7 B5 -141.71(15)
B2 C101 B7 B5 -104.77(16)
B1 C101 B7 B5 -36.53(15)
B8 C101 B7 B6 -39.26(14)
B2 C101 B7 B6 -2.3(2)
B5 C101 B7 B6 102.45(16)
B1 C101 B7 B6 65.92(19)
B4 B5 B7 C101 97.13(15)
B11 B5 B7 C101 134.86(15)
B1 B5 B7 C101 33.62(14)
C101 B5 B7 B11 -134.86(15)
B4 B5 B7 B11 -37.73(14)
B1 B5 B7 B11 -101.24(16)
C101 B5 B7 B8 -33.78(14)
B4 B5 B7 B8 63.36(18)
B11 B5 B7 B8 101.09(16)
B1 B5 B7 B8 -0.15(19)
C101 B5 B7 B6 -97.04(16)
B4 B5 B7 B6 0.10(19)
B11 B5 B7 B6 37.83(14)
B1 B5 B7 B6 -63.41(19)
B8 B6 B7 C101 38.72(13)
B9 B6 B7 C101 1.30(19)
B10 B6 B7 C101 -61.67(18)
B11 B6 B7 C101 -99.15(15)
B8 B6 B7 B11 137.86(16)
B9 B6 B7 B11 100.45(16)
B10 B6 B7 B11 37.48(14)
B9 B6 B7 B8 -37.42(15)
B10 B6 B7 B8 -100.39(16)
B11 B6 B7 B8 -137.86(16)
B8 B6 B7 B5 100.31(16)
B9 B6 B7 B5 62.89(19)
B10 B6 B7 B5 -0.1(2)
B11 B6 B7 B5 -37.55(14)
B7 C101 B8 B2 141.36(15)
B5 C101 B8 B2 104.15(17)
B1 C101 B8 B2 35.22(15)
B7 C101 B8 B9 102.17(16)
B2 C101 B8 B9 -39.20(14)
B5 C101 B8 B9 64.95(19)
B1 C101 B8 B9 -4.0(2)
B7 C101 B8 B6 39.41(14)
B2 C101 B8 B6 -101.95(16)
B5 C101 B8 B6 2.2(2)
B1 C101 B8 B6 -66.73(18)
B2 C101 B8 B7 -141.36(15)
B5 C101 B8 B7 -37.22(15)
B1 C101 B8 B7 -106.14(16)
B9 B2 B8 C101 -135.11(15)
B1 B2 B8 C101 -33.21(14)
B3 B2 B8 C101 -97.87(16)
C101 B2 B8 B9 135.11(15)
B1 B2 B8 B9 101.90(17)
B3 B2 B8 B9 37.25(15)
C101 B2 B8 B6 97.39(16)
B9 B2 B8 B6 -37.72(15)
B1 B2 B8 B6 64.18(19)
B3 B2 B8 B6 -0.5(2)
C101 B2 B8 B7 33.93(14)
B9 B2 B8 B7 -101.18(17)
B1 B2 B8 B7 0.7(2)
B3 B2 B8 B7 -63.94(19)
B9 B6 B8 C101 99.25(16)
B7 B6 B8 C101 -38.61(13)
B10 B6 B8 C101 61.70(18)
B11 B6 B8 C101 -1.28(19)
B9 B6 B8 B2 37.46(14)
B7 B6 B8 B2 -100.39(16)
B10 B6 B8 B2 -0.1(2)
B11 B6 B8 B2 -63.07(18)
B7 B6 B8 B9 -137.86(16)
B10 B6 B8 B9 -37.55(14)
B11 B6 B8 B9 -100.53(16)
B9 B6 B8 B7 137.86(16)
B10 B6 B8 B7 100.31(17)
B11 B6 B8 B7 37.33(14)
B11 B7 B8 C101 97.13(16)
B5 B7 B8 C101 33.81(14)
B6 B7 B8 C101 135.06(15)
C101 B7 B8 B2 -34.16(14)
B11 B7 B8 B2 62.98(19)
B5 B7 B8 B2 -0.3(2)
B6 B7 B8 B2 100.90(16)
C101 B7 B8 B9 -97.23(16)
B11 B7 B8 B9 -0.1(2)
B5 B7 B8 B9 -63.42(19)
B6 B7 B8 B9 37.83(15)
C101 B7 B8 B6 -135.06(15)
B11 B7 B8 B6 -37.93(15)
B5 B7 B8 B6 -101.25(16)
C101 B2 B9 B8 -38.98(14)
B1 B2 B9 B8 -101.65(16)
B3 B2 B9 B8 -139.30(16)
C101 B2 B9 B10 62.25(17)
B8 B2 B9 B10 101.23(16)
B1 B2 B9 B10 -0.42(19)
B3 B2 B9 B10 -38.07(14)
C101 B2 B9 B6 -1.41(19)
B8 B2 B9 B6 37.58(15)
B1 B2 B9 B6 -64.07(19)
B3 B2 B9 B6 -101.73(16)
C101 B2 B9 B3 100.32(15)
B8 B2 B9 B3 139.30(16)
B1 B2 B9 B3 37.65(14)
C101 B8 B9 B2 38.86(14)
B6 B8 B9 B2 137.90(16)
B7 B8 B9 B2 100.14(16)
C101 B8 B9 B10 -61.02(19)
B2 B8 B9 B10 -99.89(17)
B6 B8 B9 B10 38.01(15)
B7 B8 B9 B10 0.2(2)
C101 B8 B9 B6 -99.03(16)
B2 B8 B9 B6 -137.90(16)
B7 B8 B9 B6 -37.76(15)
C101 B8 B9 B3 2.5(2)
B2 B8 B9 B3 -36.34(14)
B6 B8 B9 B3 101.55(16)
B7 B8 B9 B3 63.79(19)
B8 B6 B9 B2 -37.50(14)
B7 B6 B9 B2 0.1(2)
B10 B6 B9 B2 100.16(16)
B11 B6 B9 B2 62.86(19)
B7 B6 B9 B8 37.57(15)
B10 B6 B9 B8 137.67(16)
B11 B6 B9 B8 100.37(16)
B8 B6 B9 B10 -137.67(16)
B7 B6 B9 B10 -100.10(17)
B11 B6 B9 B10 -37.30(15)
B8 B6 B9 B3 -100.70(17)
B7 B6 B9 B3 -63.12(19)
B10 B6 B9 B3 36.97(14)
B11 B6 B9 B3 -0.3(2)
B1 B3 B9 B2 -36.77(14)
B10 B3 B9 B2 -137.19(15)
B4 B3 B9 B2 -99.50(16)
B2 B3 B9 B8 36.42(15)
B1 B3 B9 B8 -0.4(2)
B10 B3 B9 B8 -100.77(16)
B4 B3 B9 B8 -63.09(19)
B2 B3 B9 B10 137.19(15)
B1 B3 B9 B10 100.42(16)
B4 B3 B9 B10 37.68(14)
B2 B3 B9 B6 100.07(16)
B1 B3 B9 B6 63.30(19)
B10 B3 B9 B6 -37.12(15)
B4 B3 B9 B6 0.6(2)
B2 B9 B10 B4 -0.05(19)
B8 B9 B10 B4 63.09(19)
B6 B9 B10 B4 100.94(16)
B3 B9 B10 B4 -37.96(14)
B2 B9 B10 B3 37.91(14)
B8 B9 B10 B3 101.05(17)
B6 B9 B10 B3 138.90(16)
B2 B9 B10 B11 -63.45(19)
B8 B9 B10 B11 -0.3(2)
B6 B9 B10 B11 37.54(15)
B3 B9 B10 B11 -101.36(17)
B2 B9 B10 B6 -100.99(16)
B8 B9 B10 B6 -37.85(15)
B3 B9 B10 B6 -138.90(16)
B5 B4 B10 B9 -63.24(18)
B1 B4 B10 B9 0.50(19)
B11 B4 B10 B9 -100.73(16)
B3 B4 B10 B9 37.92(14)
B5 B4 B10 B3 -101.16(15)
B1 B4 B10 B3 -37.42(14)
B11 B4 B10 B3 -138.66(15)
B5 B4 B10 B11 37.50(14)
B1 B4 B10 B11 101.23(16)
B3 B4 B10 B11 138.66(15)
B5 B4 B10 B6 0.0(2)
B1 B4 B10 B6 63.77(19)
B11 B4 B10 B6 -37.47(14)
B3 B4 B10 B6 101.19(16)
B2 B3 B10 B9 -37.66(14)
B1 B3 B10 B9 -100.41(15)
B4 B3 B10 B9 -137.60(15)
B2 B3 B10 B4 99.94(16)
B1 B3 B10 B4 37.20(14)
B9 B3 B10 B4 137.60(15)
B2 B3 B10 B11 62.86(19)
B1 B3 B10 B11 0.1(2)
B9 B3 B10 B11 100.53(16)
B4 B3 B10 B11 -37.07(14)
B2 B3 B10 B6 -0.9(2)
B1 B3 B10 B6 -63.63(19)
B9 B3 B10 B6 36.78(14)
B4 B3 B10 B6 -100.82(16)
B8 B6 B10 B9 37.51(15)
B7 B6 B10 B9 100.69(17)
B11 B6 B10 B9 138.05(16)
B8 B6 B10 B4 -63.15(19)
B9 B6 B10 B4 -100.66(16)
B7 B6 B10 B4 0.0(2)
B11 B6 B10 B4 37.39(14)
B8 B6 B10 B3 0.6(2)
B9 B6 B10 B3 -36.90(15)
B7 B6 B10 B3 63.78(19)
B11 B6 B10 B3 101.15(17)
B8 B6 B10 B11 -100.55(16)
B9 B6 B10 B11 -138.05(16)
B7 B6 B10 B11 -37.37(14)
C101 B7 B11 B5 -38.92(13)
B8 B7 B11 B5 -100.41(16)
B6 B7 B11 B5 -138.03(15)
C101 B7 B11 B4 -1.83(19)
B8 B7 B11 B4 -63.32(19)
B5 B7 B11 B4 37.09(14)
B6 B7 B11 B4 -100.94(16)
C101 B7 B11 B10 61.40(19)
B8 B7 B11 B10 -0.1(2)
B5 B7 B11 B10 100.32(16)
B6 B7 B11 B10 -37.71(15)
C101 B7 B11 B6 99.10(15)
B8 B7 B11 B6 37.61(15)
B5 B7 B11 B6 138.03(15)
C101 B5 B11 B7 38.67(13)
B4 B5 B11 B7 138.15(15)
B1 B5 B11 B7 100.59(15)
C101 B5 B11 B4 -99.48(15)
B1 B5 B11 B4 -37.55(14)
B7 B5 B11 B4 -138.15(15)
C101 B5 B11 B10 -62.17(18)
B4 B5 B11 B10 37.30(14)
B1 B5 B11 B10 -0.3(2)
B7 B5 B11 B10 -100.84(16)
C101 B5 B11 B6 1.20(19)
B4 B5 B11 B6 100.67(16)
B1 B5 B11 B6 63.12(18)
B7 B5 B11 B6 -37.47(14)
B5 B4 B11 B7 -37.41(14)
B1 B4 B11 B7 0.2(2)
B10 B4 B11 B7 100.65(16)
B3 B4 B11 B7 63.65(19)
B1 B4 B11 B5 37.65(14)
B10 B4 B11 B5 138.07(15)
B3 B4 B11 B5 101.06(16)
B5 B4 B11 B10 -138.07(15)
B1 B4 B11 B10 -100.41(16)
B3 B4 B11 B10 -37.01(14)
B5 B4 B11 B6 -100.68(16)
B1 B4 B11 B6 -63.03(19)
B10 B4 B11 B6 37.39(14)
B3 B4 B11 B6 0.4(2)
B9 B10 B11 B7 0.2(2)
B4 B10 B11 B7 -100.55(16)
B3 B10 B11 B7 -63.38(19)
B6 B10 B11 B7 37.64(15)
B9 B10 B11 B5 63.70(19)
B4 B10 B11 B5 -37.10(14)
B3 B10 B11 B5 0.1(2)
B6 B10 B11 B5 101.10(16)
B9 B10 B11 B4 100.80(16)
B3 B10 B11 B4 37.17(14)
B6 B10 B11 B4 138.20(16)
B9 B10 B11 B6 -37.40(15)
B4 B10 B11 B6 -138.20(16)
B3 B10 B11 B6 -101.02(16)
B8 B6 B11 B7 -37.54(14)
B9 B6 B11 B7 -100.46(16)
B10 B6 B11 B7 -137.75(16)
B8 B6 B11 B5 0.05(19)
B9 B6 B11 B5 -62.87(19)
B7 B6 B11 B5 37.59(14)
B10 B6 B11 B5 -100.16(16)
B8 B6 B11 B4 62.88(18)
B9 B6 B11 B4 0.0(2)
B7 B6 B11 B4 100.42(16)
B10 B6 B11 B4 -37.33(14)
B8 B6 B11 B10 100.21(16)
B9 B6 B11 B10 37.29(15)
B7 B6 B11 B10 137.75(16)
